data_7018860
loop_
_publ_author_name
'Parast, Mohammad Sadegh Yazdan'
'Morsali, Ali'
'Ebrahimpour, Parisa'

_publ_section_title
;
 Synthesis and characterization of four new thallium(i) tetrazole
 supramolecular compounds with various secondary interactions; new
 precursors for thallium(iii) oxide nano-particles
;
_journal_issue 19
_journal_name_full 'Dalton Transactions'
_journal_page_first 5848
_journal_paper_doi 10.1039/c2dt12259f
_journal_volume 41
_journal_year 2012
_chemical_formula_moiety 'C8 H7 N4 Tl'
_chemical_formula_sum 'C8 H7 N4 Tl'
_chemical_formula_weight 363.55
_chemical_name_systematic
;
?
;
_space_group_IT_number 61
_symmetry_cell_setting orthorhombic
_symmetry_space_group_name_Hall '-P 2ac 2ab'
_symmetry_space_group_name_H-M 'P b c a'
_atom_sites_solution_hydrogens geom
_atom_sites_solution_primary direct
_atom_sites_solution_secondary difmap
_audit_creation_method SHELXL-97
_cell_angle_alpha 90.00
_cell_angle_beta 90.00
_cell_angle_gamma 90.00
_cell_formula_units_Z 8
_cell_length_a 9.7767(10)
_cell_length_b 8.9439(9)
_cell_length_c 20.868(2)
_cell_measurement_reflns_used 3350
_cell_measurement_temperature 298(2)
_cell_measurement_theta_max 25.49
_cell_measurement_theta_min 2.85
_cell_volume 1824.7(3)
_computing_cell_refinement 'SAINT (Bruker, 2002)'
_computing_data_collection 'SMART (Bruker, 2002)'
_computing_data_reduction SAINT
_computing_molecular_graphics 'SHELXTL(Bruker, 2002)'
_computing_publication_material SHELXL97
_computing_structure_refinement 'SHELXL97 (Sheldrick, 1997)'
_computing_structure_solution 'SHELXS97 (Sheldrick, 1997)'
_diffrn_ambient_temperature 298(2)
_diffrn_measured_fraction_theta_full 0.999
_diffrn_measured_fraction_theta_max 0.999
_diffrn_measurement_device_type 'Bruker APEX area-detector diffractometer'
_diffrn_measurement_method '\f and \w scan'
_diffrn_radiation_monochromator graphite
_diffrn_radiation_source 'fine-focus sealed tube'
_diffrn_radiation_type MoK\a
_diffrn_radiation_wavelength 0.71073
_diffrn_reflns_av_R_equivalents 0.0366
_diffrn_reflns_av_sigmaI/netI 0.0297
_diffrn_reflns_limit_h_max 7
_diffrn_reflns_limit_h_min -11
_diffrn_reflns_limit_k_max 10
_diffrn_reflns_limit_k_min -10
_diffrn_reflns_limit_l_max 25
_diffrn_reflns_limit_l_min -24
_diffrn_reflns_number 9071
_diffrn_reflns_theta_full 25.49
_diffrn_reflns_theta_max 25.49
_diffrn_reflns_theta_min 2.86
_exptl_absorpt_coefficient_mu 17.657
_exptl_absorpt_correction_T_max 0.1433
_exptl_absorpt_correction_T_min 0.0705
_exptl_absorpt_correction_type multi-scan
_exptl_absorpt_process_details '(SADABS; Bruker, 2002)'
_exptl_crystal_colour Colorless
_exptl_crystal_density_diffrn 2.647
_exptl_crystal_density_method 'not measured'
_exptl_crystal_description Block
_exptl_crystal_F_000 1312
_exptl_crystal_size_max 0.32
_exptl_crystal_size_mid 0.26
_exptl_crystal_size_min 0.18
_refine_diff_density_max 1.022
_refine_diff_density_min -2.013
_refine_diff_density_rms 0.177
_refine_ls_extinction_method none
_refine_ls_goodness_of_fit_ref 1.032
_refine_ls_hydrogen_treatment constr
_refine_ls_matrix_type full
_refine_ls_number_parameters 118
_refine_ls_number_reflns 1693
_refine_ls_number_restraints 0
_refine_ls_restrained_S_all 1.032
_refine_ls_R_factor_all 0.0363
_refine_ls_R_factor_gt 0.0295
_refine_ls_shift/su_max 0.001
_refine_ls_shift/su_mean 0.000
_refine_ls_structure_factor_coef Fsqd
_refine_ls_weighting_details 'calc w=1/[\s^2^(Fo^2^)+(0.0497P)^2^+0.3594P] where P=(Fo^2^+2Fc^2^)/3'
_refine_ls_weighting_scheme calc
_refine_ls_wR_factor_gt 0.0748
_refine_ls_wR_factor_ref 0.0790
_reflns_number_gt 1434
_reflns_number_total 1693
_reflns_threshold_expression I>2\s(I)
_cod_data_source_file c2dt12259f.txt
_cod_data_source_block k
_cod_depositor_comments
;
The following automatic conversions were performed:

'_symmetry_cell_setting' value 'Orthorhombic' changed to
'orthorhombic' according to
/home/saulius/struct/CIF-dictionaries/cif_core.dic dictionary named
'cif_core.dic' version 2.4.1 from
2010-06-29.

'_exptl_absorpt_correction_type' value 'Multi-scan'
changed to 'multi-scan' according to
/home/saulius/struct/CIF-dictionaries/cif_core.dic dictionary named
'cif_core.dic' version 2.4.1 from 2010-06-29.

Automatic conversion script
Id: cif_fix_values 1715 2011-07-08 13:25:40Z adriana 
;
_cod_original_sg_symbol_H-M Pbca
_cod_database_code 7018860

loop_
_symmetry_equiv_pos_as_xyz
'x, y, z'
'-x+1/2, -y, z+1/2'
'-x, y+1/2, -z+1/2'
'x+1/2, -y+1/2, -z'
'-x, -y, -z'
'x-1/2, y, -z-1/2'
'x, -y-1/2, z-1/2'
'-x-1/2, y-1/2, z'

loop_
_atom_site_label
_atom_site_type_symbol
_atom_site_fract_x
_atom_site_fract_y
_atom_site_fract_z
_atom_site_U_iso_or_equiv
_atom_site_adp_type
_atom_site_occupancy
_atom_site_symmetry_multiplicity
_atom_site_calc_flag
_atom_site_refinement_flags
Tl1 Tl 0.44301(2) 0.88158(2) -0.115662(10) 0.03692(14) Uani 1 1 d .
N1 N 0.2171(5) 0.8136(5) -0.0550(2) 0.0384(11) Uani 1 1 d .
N2 N 0.1552(6) 0.6975(6) -0.0826(2) 0.0428(12) Uani 1 1 d .
N3 N 0.0594(5) 0.6484(6) -0.0451(3) 0.0425(14) Uani 1 1 d .
N4 N 0.0565(4) 0.7314(6) 0.0088(3) 0.0376(12) Uani 1 1 d .
C1 C 0.1544(6) 0.8316(6) 0.0008(3) 0.0329(13) Uani 1 1 d .
C2 C 0.1879(7) 0.9534(6) 0.0472(3) 0.0414(15) Uani 1 1 d .
H2A H 0.1363 1.0419 0.0354 0.050 Uiso 1 1 calc R
H2B H 0.2842 0.9775 0.0430 0.050 Uiso 1 1 calc R
C3 C 0.1586(6) 0.9175(6) 0.1161(3) 0.0330(14) Uani 1 1 d .
C4 C 0.2443(6) 0.8210(7) 0.1494(3) 0.0421(15) Uani 1 1 d .
H4 H 0.3212 0.7818 0.1292 0.051 Uiso 1 1 calc R
C5 C 0.2163(8) 0.7831(8) 0.2118(3) 0.0543(18) Uani 1 1 d .
H5 H 0.2735 0.7171 0.2334 0.065 Uiso 1 1 calc R
C6 C 0.1041(10) 0.8425(8) 0.2425(4) 0.062(2) Uani 1 1 d .
H6 H 0.0865 0.8185 0.2850 0.075 Uiso 1 1 calc R
C7 C 0.0184(9) 0.9370(8) 0.2100(4) 0.059(2) Uani 1 1 d .
H7 H -0.0580 0.9764 0.2305 0.070 Uiso 1 1 calc R
C8 C 0.0449(6) 0.9742(7) 0.1466(3) 0.0460(17) Uani 1 1 d .
H8 H -0.0142 1.0376 0.1247 0.055 Uiso 1 1 calc R

loop_
_atom_site_aniso_label
_atom_site_aniso_U_11
_atom_site_aniso_U_22
_atom_site_aniso_U_33
_atom_site_aniso_U_23
_atom_site_aniso_U_13
_atom_site_aniso_U_12
Tl1 0.0433(2) 0.0383(2) 0.02909(19) 0.00025(8) 0.00582(9) 0.00727(9)
N1 0.041(3) 0.039(3) 0.035(3) 0.000(2) 0.001(2) -0.005(2)
N2 0.050(3) 0.043(3) 0.035(3) 0.002(2) -0.007(3) -0.005(2)
N3 0.052(4) 0.039(3) 0.037(3) 0.002(2) -0.011(3) -0.011(2)
N4 0.038(3) 0.036(3) 0.039(3) -0.001(2) 0.001(2) -0.010(2)
C1 0.036(3) 0.028(3) 0.035(3) 0.007(2) -0.001(3) 0.000(2)
C2 0.059(4) 0.028(3) 0.037(3) 0.001(3) 0.001(3) -0.011(3)
C3 0.038(3) 0.024(3) 0.037(4) -0.005(2) -0.003(3) -0.011(3)
C4 0.027(3) 0.047(3) 0.053(4) 0.002(3) -0.008(3) -0.003(3)
C5 0.061(5) 0.060(4) 0.041(4) 0.004(3) -0.021(4) -0.001(4)
C6 0.100(7) 0.052(4) 0.036(4) -0.013(3) 0.007(4) -0.030(5)
C7 0.067(5) 0.045(4) 0.063(5) -0.011(4) 0.025(4) -0.007(4)
C8 0.046(4) 0.032(3) 0.060(5) -0.005(3) 0.006(3) 0.005(3)

loop_
_atom_type_symbol
_atom_type_description
_atom_type_scat_dispersion_real
_atom_type_scat_dispersion_imag
_atom_type_scat_source
C C 0.0033 0.0016 'International Tables Vol C Tables 4.2.6.8 and 6.1.1.4'
H H 0.0000 0.0000 'International Tables Vol C Tables 4.2.6.8 and 6.1.1.4'
N N 0.0061 0.0033 'International Tables Vol C Tables 4.2.6.8 and 6.1.1.4'
Tl Tl -2.8358 9.6688 'International Tables Vol C Tables 4.2.6.8 and 6.1.1.4'

loop_
_geom_angle_atom_site_label_1
_geom_angle_atom_site_label_2
_geom_angle_atom_site_label_3
_geom_angle
_geom_angle_site_symmetry_1
_geom_angle_site_symmetry_3
N1 Tl1 N4 81.92(14) . 4_565
N1 Tl1 N3 86.37(14) . 8_665
N4 Tl1 N3 83.53(16) 4_565 8_665
C1 N1 N2 105.3(5) . .
C1 N1 Tl1 141.9(4) . .
N2 N1 Tl1 110.8(3) . .
N3 N2 N1 109.3(5) . .
N2 N3 N4 109.4(5) . .
N2 N3 Tl1 88.7(4) . 8_655
N4 N3 Tl1 155.1(4) . 8_655
C1 N4 N3 104.7(5) . .
C1 N4 Tl1 131.1(4) . 4_465
N3 N4 Tl1 119.6(4) . 4_465
N4 C1 N1 111.3(5) . .
N4 C1 C2 124.9(5) . .
N1 C1 C2 123.8(5) . .
C1 C2 C3 115.0(5) . .
C1 C2 H2A 108.5 . .
C3 C2 H2A 108.5 . .
C1 C2 H2B 108.5 . .
C3 C2 H2B 108.5 . .
H2A C2 H2B 107.5 . .
C8 C3 C4 118.9(6) . .
C8 C3 C2 121.2(6) . .
C4 C3 C2 119.8(6) . .
C5 C4 C3 120.5(6) . .
C5 C4 H4 119.7 . .
C3 C4 H4 119.7 . .
C4 C5 C6 120.3(7) . .
C4 C5 H5 119.9 . .
C6 C5 H5 119.9 . .
C7 C6 C5 119.7(7) . .
C7 C6 H6 120.2 . .
C5 C6 H6 120.2 . .
C6 C7 C8 120.3(7) . .
C6 C7 H7 119.8 . .
C8 C7 H7 119.8 . .
C3 C8 C7 120.2(6) . .
C3 C8 H8 119.9 . .
C7 C8 H8 119.9 . .

loop_
_geom_bond_atom_site_label_1
_geom_bond_atom_site_label_2
_geom_bond_distance
_geom_bond_site_symmetry_2
Tl1 N1 2.617(5) .
Tl1 N4 2.689(5) 4_565
Tl1 N3 2.805(5) 8_665
N1 C1 1.326(7) .
N1 N2 1.333(6) .
N2 N3 1.298(7) .
N3 N4 1.347(8) .
N3 Tl1 2.805(5) 8_655
N4 C1 1.321(7) .
N4 Tl1 2.689(5) 4_465
C1 C2 1.493(8) .
C2 C3 1.501(8) .
C2 H2A 0.9700 .
C2 H2B 0.9700 .
C3 C8 1.378(8) .
C3 C4 1.389(9) .
C4 C5 1.374(9) .
C4 H4 0.9300 .
C5 C6 1.377(11) .
C5 H5 0.9300 .
C6 C7 1.369(12) .
C6 H6 0.9300 .
C7 C8 1.388(10) .
C7 H7 0.9300 .
C8 H8 0.9300 .
